data_2011248
loop_
_publ_author_name
'Pajunen, Aarne'
'Mutikainen, Ilpo'
'Haikarainen, Anssi'
'Sipil\"a, Jussi'
'Pietik\"ainen, Pekka'

_publ_section_title
;{2,2'-[(<i>R</i>,<i>R</i>)-Cyclohexane-1,2-diylbis(nitrilomethylidyne)]bis[6-<i>tert</i>-butyl-4-(triphenylphosphoniomethyl)phenolato]-<i>O</i>,<i>N</i>,<i>N</i>',<i>O</i>'}copper(II)
 dichloride hexakis(deuterochloroform) solvate
;
_journal_issue 8
_journal_name_full 'Acta Crystallographica Section C'
_journal_page_first e321
_journal_page_last e322
_journal_paper_doi 10.1107/S0108270100009203
_journal_volume 56
_journal_year 2000
_chemical_formula_iupac '[Cu1 (C66 H68 N2 O2 P2)] Cl2, 6C1 D1 Cl3'
_chemical_formula_moiety 'C66 H68 Cu1 N2 O2 P2 2+, 2Cl 1-, 6C1 D1 Cl3'
_chemical_formula_sum 'C72 H68 Cl20 Cu D6 N2 O2 P2'
_chemical_formula_weight 1839.85
_chemical_name_systematic
;
{2,2'-[(R,R)-Cyclohexane-1,2-diylbis(nitrilomethylidyne)]bis(6-tert-butyl-4-
(triphenylphosphoniomethyl)phenolato-O,N,N',O'}copper(II) dichloride
hexakis(deuterochloroform) solvate
;
_space_group_IT_number 5
_symmetry_cell_setting monoclinic
_symmetry_space_group_name_Hall 'C 2y'
_symmetry_space_group_name_H-M 'C 1 2 1'
_cell_angle_alpha 90.00
_cell_angle_beta 107.89(4)
_cell_angle_gamma 90.00
_cell_formula_units_Z 4
_cell_length_a 19.401(8)
_cell_length_b 22.383(9)
_cell_length_c 20.805(9)
_cell_measurement_reflns_used 25
_cell_measurement_temperature 193(2)
_cell_measurement_theta_max 11.92
_cell_measurement_theta_min 8.02
_cell_volume 8598(6)
_computing_cell_refinement
;
MSC/AFC Diffractometer Control Software
;
_computing_data_collection
;
MSC/AFC Diffractometer Control Software
(Molecular Structure Corporation, 1993a)
;
_computing_data_reduction
;
TEXSAN PROCESS (Molecular Structure Corporation, 1993b)
;
_computing_molecular_graphics 'SHELXTL/PC (Sheldrick,1990)'
_computing_publication_material SHELXL97
_computing_structure_refinement 'SHELXL97 (Sheldrick, 1997)'
_computing_structure_solution 'SHELXS97 (Sheldrick, 1997)'
_diffrn_ambient_temperature 193(2)
_diffrn_measured_fraction_theta_full .500
_diffrn_measured_fraction_theta_max .500
_diffrn_measurement_device_type 'Rigaku AFC-7S'
_diffrn_measurement_method 2\q/\w
_diffrn_radiation_monochromator graphite
_diffrn_radiation_source 'fine-focus sealed tube'
_diffrn_radiation_type MoK\a
_diffrn_radiation_wavelength .71073
_diffrn_reflns_av_R_equivalents .035
_diffrn_reflns_av_sigmaI/netI .0572
_diffrn_reflns_limit_h_max 23
_diffrn_reflns_limit_h_min 0
_diffrn_reflns_limit_k_max 26
_diffrn_reflns_limit_k_min 0
_diffrn_reflns_limit_l_max 23
_diffrn_reflns_limit_l_min -24
_diffrn_reflns_number 8266
_diffrn_reflns_theta_full 25.25
_diffrn_reflns_theta_max 25.25
_diffrn_reflns_theta_min 2.51
_diffrn_standards_decay_% 2.0
_diffrn_standards_interval_count 200
_diffrn_standards_number 3
_exptl_absorpt_coefficient_mu .956
_exptl_absorpt_correction_T_max .787
_exptl_absorpt_correction_T_min .680
_exptl_absorpt_correction_type '\y scan'
_exptl_absorpt_process_details '(North et al., 1968)'
_exptl_crystal_colour red
_exptl_crystal_density_diffrn 1.421
_exptl_crystal_density_method 'not measured'
_exptl_crystal_description prismatic
_exptl_crystal_F_000 3740
_exptl_crystal_size_max .40
_exptl_crystal_size_mid .30
_exptl_crystal_size_min .25
_refine_diff_density_max .411
_refine_diff_density_min -.419
_refine_ls_abs_structure_details 'Flack (1983), 253 Friedel pairs'
_refine_ls_abs_structure_Flack .00(3)
_refine_ls_extinction_method none
_refine_ls_goodness_of_fit_ref 1.046
_refine_ls_hydrogen_treatment noref
_refine_ls_matrix_type full
_refine_ls_number_parameters 893
_refine_ls_number_reflns 8013
_refine_ls_number_restraints 1
_refine_ls_restrained_S_all 1.046
_refine_ls_R_factor_all .108
_refine_ls_R_factor_gt .067
_refine_ls_shift/su_max .012
_refine_ls_shift/su_mean .001
_refine_ls_structure_factor_coef Fsqd
_refine_ls_weighting_details 'w = 1/[\s^2^(Fo^2^)+(0.1007P)^2^+13.8350P] where P = (Fo^2^+2Fc^2^)/3'
_refine_ls_weighting_scheme calc
_refine_ls_wR_factor_ref .188
_reflns_number_gt 5695
_reflns_number_total 8013
_reflns_threshold_expression I>2\s(I)
_cod_data_source_file qa0329.cif
_cod_data_source_block I
_cod_depositor_comments
;
The following automatic conversions were performed:

'_refine_ls_weighting_scheme' value 'calc w =
1/[\s^2^(Fo^2^)+(0.1007P)^2^+13.8350P] where P = (Fo^2^+2Fc^2^)/3'
was changed to 'calc'. New tag '_refine_ls_weighting_details' was
created. The value of the new tag was set to 'w =
1/[\s^2^(Fo^2^)+(0.1007P)^2^+13.8350P] where P = (Fo^2^+2Fc^2^)/3'.

Automatic conversion script
Id: cif_fix_values 3143 2015-03-26 13:38:13Z robertas 
;
_cod_original_sg_symbol_H-M 'C 2'
_cod_database_code 2011248
_cod_database_fobs_code 2011248

loop_
_symmetry_equiv_pos_as_xyz
'x, y, z'
'-x, y, -z'
'x+1/2, y+1/2, z'
'-x+1/2, y+1/2, -z'

loop_
_atom_site_label
_atom_site_fract_x
_atom_site_fract_y
_atom_site_fract_z
_atom_site_U_iso_or_equiv
_atom_site_adp_type
_atom_site_calc_flag
_atom_site_refinement_flags
_atom_site_occupancy
_atom_site_disorder_assembly
_atom_site_disorder_group
_atom_site_type_symbol
Cu1A .5000 .53332(7) .0000 .0322(4) Uani d S 1 . . Cu
Cl1A .24991(14) .36202(14) .24973(15) .0522(8) Uani d . 1 . . Cl
P1A .41500(14) .50956(13) .34261(14) .0320(6) Uani d . 1 . . P
O1A .4767(4) .4736(4) .0536(4) .0427(19) Uani d . 1 . . O
N1A .4837(5) .5974(3) .0558(4) .0344(19) Uani d . 1 . . N
C1A .4455(6) .4805(5) .1020(5) .036(3) Uani d . 1 . . C
C2A .4251(6) .4271(5) .1313(5) .034(3) Uani d . 1 . . C
C3A .3922(6) .4347(5) .1811(5) .037(3) Uani d . 1 . . C
H3A .3758(6) .4002(5) .1996(5) .045 Uiso d R 1 . . H
C4A .3810(6) .4933(5) .2051(5) .034(3) Uani d . 1 . . C
C5A .3995(5) .5425(5) .1758(5) .034(2) Uani d . 1 . . C
H5A .3897(5) .5813(5) .1904(5) .041 Uiso d R 1 . . H
C6A .4312(6) .5371(5) .1243(5) .033(2) Uani d . 1 . . C
C7A .4535(5) .5898(5) .1010(5) .034(2) Uani d . 1 . . C
H7A .4464(5) .6253(5) .1241(5) .040 Uiso d R 1 . . H
C8A .5090(5) .6555(4) .0385(4) .0372(19) Uani d . 1 . . C
H8A .5608(5) .6569(4) .0577(4) .045 Uiso d R 1 . . H
C9A .4766(7) .7100(5) .0622(6) .044(3) Uani d . 1 . . C
H9A .4905(7) .7099(5) .1107(6) .053 Uiso d R 1 . . H
H9B .4247(7) .7091(5) .0449(6) .053 Uiso d R 1 . . H
C10A .5080(7) .7670(4) .0377(5) .052(3) Uani d . 1 . . C
H10A .5593(7) .7695(4) .0592(5) .063 Uiso d R 1 . . H
H10B .4862(7) .8017(4) .0505(5) .063 Uiso d R 1 . . H
C11A .4379(7) .3646(6) .1076(8) .053(4) Uani d . 1 . . C
C12A .5206(7) .3554(7) .1215(7) .065(4) Uani d . 1 . . C
H12A .5390(7) .3850(7) .0976(7) .097 Uiso d R 1 . . H
H12B .5441(7) .3595(7) .1691(7) .097 Uiso d R 1 . . H
H12C .5298(7) .3163(7) .1071(7) .097 Uiso d R 1 . . H
C13A .4133(10) .3170(6) .1480(8) .085(5) Uani d . 1 . . C
H13A .3621(10) .3210(6) .1398(8) .127 Uiso d R 1 . . H
H13B .4236(10) .2783(6) .1334(8) .127 Uiso d R 1 . . H
H13C .4379(10) .3215(6) .1954(8) .127 Uiso d R 1 . . H
C14A .3969(8) .3560(7) .0335(7) .070(4) Uani d . 1 . . C
H14A .4119(8) .3856(7) .0071(7) .105 Uiso d R 1 . . H
H14B .4058(8) .3168(7) .0189(7) .105 Uiso d R 1 . . H
H14C .3461(8) .3605(7) .0276(7) .105 Uiso d R 1 . . H
C15A .3481(5) .4982(5) .2633(5) .035(2) Uani d . 1 . . C
H15A .3155(5) .5316(5) .2543(5) .041 Uiso d R 1 . . H
H15B .3207(5) .4629(5) .2650(5) .041 Uiso d R 1 . . H
C16A .3698(5) .5282(5) .4028(5) .031(2) Uani d . 1 . . C
C17A .3946(7) .5748(6) .4492(5) .050(3) Uani d . 1 . . C
H17A .4375(7) .5966(6) .4501(5) .060 Uiso d R 1 . . H
C18A .3555(7) .5871(7) .4947(7) .061(4) Uani d . 1 . . C
H18A .3725(7) .6188(7) .5266(7) .073 Uiso d R 1 . . H
C19A .2959(7) .5554(7) .4936(7) .060(4) Uani d . 1 . . C
H19A .2700(7) .5654(7) .5248(7) .072 Uiso d R 1 . . H
C20A .2713(7) .5116(7) .4483(6) .061(4) Uani d . 1 . . C
H20A .2284(7) .4899(7) .4475(6) .073 Uiso d R 1 . . H
C21A .3073(6) .4994(7) .4019(6) .049(3) Uani d . 1 . . C
H21A .2903(6) .4676(7) .3699(6) .059 Uiso d R 1 . . H
C22A .4696(6) .4444(5) .3724(6) .040(3) Uani d . 1 . . C
C23A .5345(9) .4499(8) .4238(9) .091(6) Uani d . 1 . . C
H23A .5508(9) .4888(8) .4414(9) .109 Uiso d R 1 . . H
C24A .5744(10) .3985(10) .4466(10) .124(9) Uani d . 1 . . C
H24A .6194(10) .4028(10) .4821(10) .149 Uiso d R 1 . . H
C25A .5534(9) .3467(8) .4187(10) .107(7) Uani d . 1 . . C
H25A .5821(9) .3121(8) .4367(10) .128 Uiso d R 1 . . H
C26A .4879(8) .3398(7) .3729(8) .073(4) Uani d . 1 . . C
H26A .4716(8) .3009(7) .3554(8) .088 Uiso d R 1 . . H
C27A .4448(7) .3909(8) .3480(8) .076(5) Uani d . 1 . . C
H27A .3997(7) .3866(8) .3125(8) .091 Uiso d R 1 . . H
C28A .4702(5) .5692(6) .3324(5) .038(3) Uani d . 1 . . C
C29A .5353(7) .5616(6) .3229(6) .055(3) Uani d . 1 . . C
H29A .5559(7) .5222(6) .3277(6) .066 Uiso d R 1 . . H
C30A .5730(7) .6112(9) .3082(7) .076(5) Uani d . 1 . . C
H30A .6197(7) .6050(9) .3025(7) .091 Uiso d R 1 . . H
C31A .5434(8) .6654(8) .3000(7) .075(5) Uani d . 1 . . C
H31A .5695(8) .6985(8) .2894(7) .089 Uiso d R 1 . . H
C32A .4776(8) .6761(7) .3084(6) .062(4) Uani d . 1 . . C
H32A .4570(8) .7155(7) .3036(6) .075 Uiso d R 1 . . H
C33A .4397(6) .6274(6) .3240(6) .044(3) Uani d . 1 . . C
H33A .3930(6) .6337(6) .3298(6) .053 Uiso d R 1 . . H
Cu1B .0000 .46254(7) .5000 .0316(4) Uani d S 1 . . Cu
Cl1B .24945(15) .63280(15) .25072(16) .0562(9) Uani d . 1 . . Cl
P1B .08525(14) .48639(13) .15787(13) .0312(6) Uani d . 1 . . P
O1B .0401(5) .5227(3) .4577(4) .045(2) Uani d . 1 . . O
N1B .0425(4) .3988(4) .4627(4) .038(2) Uani d . 1 . . N
C1B .0643(6) .5171(5) .4064(5) .032(2) Uani d . 1 . . C
C2B .0751(6) .5675(5) .3690(6) .038(3) Uani d . 1 . . C
C3B .1033(5) .5595(5) .3174(5) .029(2) Uani d . 1 . . C
H3B .1100(5) .5945(5) .2934(5) .035 Uiso d R 1 . . H
C4B .1218(5) .5058(5) .2965(5) .032(2) Uani d . 1 . . C
C5B .1111(5) .4560(5) .3299(5) .031(2) Uani d . 1 . . C
H5B .1233(5) .4176(5) .3159(5) .037 Uiso d R 1 . . H
C6B .0817(6) .4591(5) .3843(6) .038(3) Uani d . 1 . . C
C7B .0728(5) .4033(4) .4152(5) .034(2) Uani d . 1 . . C
H7B .0893(5) .3673(4) .3996(5) .041 Uiso d R 1 . . H
C8B .0369(5) .3400(4) .4934(4) .0340(19) Uani d . 1 . . C
H8B .0739(5) .3380(4) .5363(4) .041 Uiso d R 1 . . H
C9B .0451(7) .2854(5) .4556(6) .050(3) Uani d . 1 . . C
H9C .0913(7) .2861(5) .4476(6) .060 Uiso d R 1 . . H
H9D .0082(7) .2859(5) .4125(6) .060 Uiso d R 1 . . H
C10B .0360(6) .2290(4) .4911(6) .053(3) Uani d . 1 . . C
H10C .0759(6) .2261(4) .5320(6) .064 Uiso d R 1 . . H
H10D .0376(6) .1950(4) .4634(6) .064 Uiso d R 1 . . H
C11B .0574(7) .6305(5) .3890(6) .043(3) Uani d . 1 . . C
C12B .0696(9) .6783(6) .3406(7) .067(4) Uani d . 1 . . C
H12D .1191(9) .6758(6) .3410(7) .101 Uiso d R 1 . . H
H12E .0382(9) .6717(6) .2954(7) .101 Uiso d R 1 . . H
H12F .0604(9) .7171(6) .3557(7) .101 Uiso d R 1 . . H
C13B -.0229(8) .6335(7) .3885(8) .076(5) Uani d . 1 . . C
H13D -.0316(8) .6035(7) .4181(8) .114 Uiso d R 1 . . H
H13E -.0322(8) .6723(7) .4038(8) .114 Uiso d R 1 . . H
H13F -.0544(8) .6269(7) .3435(8) .114 Uiso d R 1 . . H
C14B .1059(9) .6453(7) .4594(7) .074(5) Uani d . 1 . . C
H14D .1559(9) .6435(7) .4612(7) .112 Uiso d R 1 . . H
H14E .0947(9) .6850(7) .4708(7) .112 Uiso d R 1 . . H
H14F .0972(9) .6173(7) .4910(7) .112 Uiso d R 1 . . H
C15B .1525(5) .5004(5) .2402(4) .027(2) Uani d . 1 . . C
H15C .1773(5) .5370(5) .2376(4) .032 Uiso d R 1 . . H
H15D .1877(5) .4688(5) .2500(4) .032 Uiso d R 1 . . H
C16B .0288(6) .4259(5) .1705(5) .037(3) Uani d . 1 . . C
C17B .0603(7) .3699(6) .1838(5) .046(3) Uani d . 1 . . C
H17B .1058(7) .3623(6) .1762(5) .055 Uiso d R 1 . . H
C18B .0233(7) .3265(6) .2065(6) .055(3) Uani d . 1 . . C
H18B .0449(7) .2876(6) .2154(6) .066 Uiso d R 1 . . H
C19B -.0420(8) .3354(8) .2161(7) .072(4) Uani d . 1 . . C
H19B -.0659(8) .3042(8) .2326(7) .086 Uiso d R 1 . . H
C20B -.0725(7) .3923(9) .2051(7) .071(5) Uani d . 1 . . C
H20B -.1180(7) .4000(9) .2126(7) .085 Uiso d R 1 . . H
C21B -.0382(6) .4384(8) .1817(6) .058(4) Uani d . 1 . . C
H21B -.0598(6) .4773(8) .1728(6) .070 Uiso d R 1 . . H
C22B .1314(6) .4624(5) .0983(5) .035(2) Uani d . 1 . . C
C23B .1038(6) .4171(6) .0527(5) .050(3) Uani d . 1 . . C
H23B .0610(6) .3957(6) .0528(5) .059 Uiso d R 1 . . H
C24B .1396(7) .4019(6) .0057(6) .053(3) Uani d . 1 . . C
H24B .1215(7) .3703(6) -.0263(6) .063 Uiso d R 1 . . H
C25B .2005(7) .4325(7) .0073(6) .054(3) Uani d . 1 . . C
H25B .2251(7) .4224(7) -.0248(6) .065 Uiso d R 1 . . H
C26B .2262(6) .4774(8) .0528(6) .065(4) Uani d . 1 . . C
H26B .2690(6) .4989(8) .0527(6) .077 Uiso d R 1 . . H
C27B .1908(6) .4953(7) .0974(6) .050(3) Uani d . 1 . . C
H27B .2089(6) .5268(7) .1294(6) .060 Uiso d R 1 . . H
C28B .0308(6) .5499(6) .1251(6) .045(3) Uani d . 1 . . C
C29B .0597(6) .6089(5) .1493(6) .042(3) Uani d . 1 . . C
H29B .1057(6) .6125(5) .1837(6) .051 Uiso d R 1 . . H
C30B .0192(9) .6577(7) .1204(8) .081(5) Uani d . 1 . . C
H30B .0376(9) .6965(7) .1367(8) .097 Uiso d R 1 . . H
C31B -.0484(9) .6522(8) .0720(7) .081(5) Uani d . 1 . . C
H31B -.0760(9) .6874(8) .0540(7) .097 Uiso d R 1 . . H
C32B -.0714(8) .5948(7) .0469(7) .077(5) Uani d . 1 . . C
H32B -.1173(8) .5912(7) .0125(7) .092 Uiso d R 1 . . H
C33B -.0335(6) .5456(7) .0744(6) .060(4) Uani d . 1 . . C
H33B -.0519(6) .5068(7) .0580(6) .072 Uiso d R 1 . . H
C34A .3455(11) .4813(12) .8714(11) .128(8) Uani d . 1 . . C
D34A .3895 .4653 .9015 .153 Uiso d R 1 . . D
Cl2A .3165(3) .5346(3) .9160(3) .137(2) Uani d . 1 . . Cl
Cl3A .2846(3) .4206(3) .8513(3) .123(2) Uani d . 1 . . Cl
Cl4A .3672(3) .5059(4) .8049(3) .177(3) Uani d . 1 . . Cl
C34B .2549(7) .7268(7) .8201(7) .070(4) Uani d . 1 . . C
D34B .2507 .7674 .8049 .084 Uiso d R 1 . . D
Cl2B .1746(3) .6884(3) .7822(4) .154(3) Uani d . 1 . . Cl
Cl3B .3280(3) .6937(3) .8023(2) .1032(16) Uani d . 1 . . Cl
Cl4B .2695(3) .7253(4) .9067(2) .139(3) Uani d . 1 . . Cl
C34C .1665(9) .5102(9) .6171(8) .102(6) Uani d . 1 . . C
D34C .1322 .5223 .5751 .123 Uiso d R 1 . . D
Cl2C .2147(2) .5695(3) .6495(2) .1049(17) Uani d . 1 . . Cl
Cl3C .1184(2) .4743(3) .6612(3) .133(2) Uani d . 1 . . Cl
Cl4C .2230(5) .4525(3) .5977(4) .166(3) Uani d . 1 . . Cl
C34D .2613(8) .2837(8) .3875(8) .071(4) Uani d . 1 . . C
D34D .2454 .2982 .3418 .086 Uiso d R 1 . . D
Cl2D .2524(3) .3405(3) .4422(3) .1038(15) Uani d . 1 . . Cl
Cl3D .3500(3) .2614(4) .4074(3) .159(3) Uani d . 1 . . Cl
Cl4D .2063(4) .2234(3) .3942(3) .143(2) Uani d . 1 . . Cl
C34E .2532(8) .7031(9) .1140(8) .087(5) Uani d . 1 . . C
D34E .2577 .6850 .1569 .104 Uiso d R 1 . . D
Cl2E .2624(3) .6484(3) .0563(2) .1030(15) Uani d . 1 . . Cl
Cl3E .1693(3) .7347(4) .0834(3) .160(3) Uani d . 1 . . Cl
Cl4E .3236(4) .7521(4) .1232(4) .223(5) Uani d . 1 . . Cl
C34F .2503(8) .7694(8) .3233(7) .072(4) Uani d . 1 . . C
D34F .2476 .7287 .3081 .086 Uiso d R 1 . . D
Cl2F .3272(3) .8023(3) .3115(3) .1090(18) Uani d . 1 . . Cl
Cl3F .2581(3) .7681(3) .4074(2) .1142(18) Uani d . 1 . . Cl
Cl4F .1730(3) .8050(3) .2773(3) .136(2) Uani d . 1 . . Cl

loop_
_atom_site_aniso_label
_atom_site_aniso_U_11
_atom_site_aniso_U_22
_atom_site_aniso_U_33
_atom_site_aniso_U_12
_atom_site_aniso_U_13
_atom_site_aniso_U_23
Cu1A .0457(10) .0246(10) .0315(9) .000 .0195(8) .000
Cl1A .0527(18) .0303(17) .072(2) -.0009(13) .0172(16) .0084(15)
P1A .0337(14) .0308(16) .0347(14) .0000(12) .0153(12) .0016(12)
O1A .065(4) .033(4) .044(4) -.005(3) .037(3) -.007(3)
N1A .057(5) .017(4) .039(4) -.003(4) .029(4) -.001(3)
C1A .036(5) .039(7) .038(5) -.006(4) .019(4) .013(5)
C2A .039(6) .030(6) .040(6) -.004(5) .021(5) -.010(5)
C3A .040(6) .033(6) .037(6) -.013(5) .011(5) .008(5)
C4A .042(6) .031(6) .026(5) .009(5) .008(4) -.013(5)
C5A .042(5) .029(6) .035(5) -.003(5) .019(4) -.003(5)
C6A .048(5) .027(5) .031(5) .006(5) .021(4) -.003(4)
C7A .040(5) .032(5) .030(5) .009(4) .013(4) -.002(4)
C8A .047(5) .031(5) .040(5) -.002(4) .024(4) -.002(4)
C9A .086(8) .016(5) .042(6) -.009(5) .035(5) -.001(4)
C10A .093(8) .021(5) .051(6) -.007(5) .034(6) -.001(4)
C11A .067(8) .028(7) .084(10) -.007(6) .051(8) -.001(7)
C12A .079(9) .056(8) .073(8) .011(7) .045(7) .017(7)
C13A .159(15) .027(7) .107(12) -.002(8) .097(11) -.009(7)
C14A .095(10) .045(9) .073(9) -.013(8) .030(8) -.024(7)
C15A .044(6) .024(6) .047(6) .001(5) .031(5) .001(5)
C16A .036(5) .035(6) .024(5) .008(5) .013(4) .006(4)
C17A .087(8) .038(7) .044(6) -.026(6) .047(6) -.012(5)
C18A .085(9) .044(8) .061(8) -.011(7) .035(7) -.013(7)
C19A .068(8) .070(9) .063(8) -.009(7) .049(7) -.004(7)
C20A .064(8) .075(9) .049(7) -.029(7) .028(6) -.006(7)
C21A .049(7) .063(9) .040(6) -.024(7) .022(5) -.006(6)
C22A .041(6) .024(6) .044(6) .011(5) -.001(5) .000(5)
C23A .099(12) .044(10) .107(13) .013(9) -.003(10) -.023(9)
C24A .095(13) .094(15) .132(16) .058(12) -.042(12) -.012(14)
C25A .094(12) .048(9) .144(17) .030(8) -.030(12) -.003(10)
C26A .076(9) .045(8) .081(10) .008(7) -.002(8) -.007(8)
C27A .050(8) .095(13) .079(10) .033(8) .013(7) .008(10)
C28A .028(5) .050(8) .038(6) .002(5) .011(5) .000(5)
C29A .060(8) .044(7) .070(8) -.005(6) .031(7) .002(6)
C30A .043(7) .119(15) .081(9) .010(8) .041(7) .032(9)
C31A .071(9) .086(12) .067(8) -.016(8) .021(7) .027(8)
C32A .085(9) .053(8) .050(7) -.007(7) .022(6) -.016(6)
C33A .039(6) .038(7) .055(7) -.012(5) .014(5) -.005(5)
Cu1B .0439(9) .0232(10) .0335(9) .000 .0205(8) .000
Cl1B .0499(18) .039(2) .074(2) -.0019(14) .0119(17) -.0001(16)
P1B .0347(14) .0313(17) .0309(13) .0014(12) .0148(11) -.0028(12)
O1B .078(5) .019(4) .056(5) -.006(3) .048(4) -.002(3)
N1B .046(5) .034(5) .040(5) .001(4) .022(4) .001(4)
C1B .049(6) .018(5) .035(5) -.001(4) .023(5) -.012(4)
C2B .051(7) .027(6) .046(7) .010(5) .030(5) .009(5)
C3B .038(5) .023(6) .037(5) .007(4) .025(4) .001(4)
C4B .028(5) .035(6) .042(6) -.009(5) .021(4) .007(5)
C5B .035(5) .029(6) .031(5) -.001(4) .015(4) -.004(4)
C6B .047(5) .026(6) .045(6) -.015(5) .018(4) -.007(5)
C7B .036(5) .024(5) .046(5) .008(4) .019(4) .007(4)
C8B .046(5) .021(4) .038(5) .002(4) .017(4) .007(4)
C9B .076(8) .037(6) .047(6) .008(5) .035(6) .006(5)
C10B .075(7) .022(5) .066(7) .005(5) .028(6) -.007(5)
C11B .064(7) .028(6) .049(7) .010(5) .033(6) -.002(5)
C12B .118(10) .036(7) .075(8) .010(7) .070(8) .011(6)
C13B .098(10) .053(8) .104(11) .033(7) .070(9) .020(8)
C14B .140(13) .035(8) .066(8) -.010(8) .058(9) -.017(6)
C15B .026(4) .030(6) .020(4) .005(4) .002(4) -.004(4)
C16B .049(6) .038(7) .026(5) -.020(5) .011(5) -.006(5)
C17B .065(7) .043(8) .039(6) -.009(6) .030(5) -.002(5)
C18B .083(8) .040(7) .047(6) -.025(6) .027(6) -.009(5)
C19B .082(9) .065(10) .085(9) -.046(8) .050(8) -.018(7)
C20B .061(8) .100(12) .071(8) -.039(8) .049(7) -.023(8)
C21B .038(6) .084(10) .060(8) -.003(6) .026(6) -.015(7)
C22B .047(6) .023(5) .038(6) .002(5) .016(4) .009(5)
C23B .048(6) .059(9) .038(6) .009(6) .008(5) -.006(6)
C24B .076(8) .044(7) .049(6) -.006(6) .036(6) -.018(6)
C25B .064(7) .069(9) .035(6) .011(7) .025(5) -.009(6)
C26B .042(6) .110(13) .054(7) .008(7) .034(6) .007(8)
C27B .051(7) .068(9) .036(6) .000(7) .020(5) -.011(6)
C28B .056(7) .048(8) .040(6) .003(6) .027(6) -.008(6)
C29B .058(7) .020(5) .045(6) -.004(5) .009(5) -.002(5)
C30B .106(12) .050(9) .078(10) .034(9) .015(9) .013(8)
C31B .104(12) .056(10) .055(8) .030(9) -.016(8) -.003(7)
C32B .076(9) .064(10) .060(8) .024(8) -.024(7) -.009(7)
C33B .052(7) .069(10) .041(6) .016(7) -.014(5) -.010(7)
C34A .098(12) .15(2) .146(17) -.016(14) .056(12) .018(16)
Cl2A .125(4) .116(4) .172(5) .008(4) .048(4) -.015(4)
Cl3A .097(3) .149(6) .124(4) -.054(3) .036(3) -.048(4)
Cl4A .141(5) .253(9) .160(5) .026(5) .082(4) .102(6)
C34B .081(9) .056(10) .074(9) .009(8) .024(7) -.001(8)
Cl2B .107(4) .117(5) .228(7) -.023(4) .035(4) -.058(5)
Cl3B .111(3) .117(4) .103(3) .031(3) .064(3) .017(3)
Cl4B .137(4) .216(7) .073(3) .072(5) .044(3) .026(4)
C34C .092(11) .106(15) .086(10) -.030(11) -.007(9) .029(10)
Cl2C .081(3) .120(4) .114(4) -.026(3) .030(3) -.025(3)
Cl3C .084(3) .138(4) .181(5) -.002(3) .048(3) .068(4)
Cl4C .270(9) .104(4) .175(6) -.009(5) .142(6) .014(4)
C34D .078(9) .068(9) .067(8) -.003(7) .021(7) .016(7)
Cl2D .109(3) .099(4) .100(3) -.017(3) .027(2) -.024(3)
Cl3D .128(4) .220(7) .154(5) .098(5) .079(4) .103(5)
Cl4D .197(6) .090(3) .167(5) -.060(4) .094(4) -.042(3)
C34E .078(9) .099(13) .076(10) -.015(9) .013(8) .000(9)
Cl2E .109(3) .096(3) .100(3) -.017(3) .026(3) -.006(3)
Cl3E .137(4) .179(7) .141(5) .078(5) .007(4) .023(5)
Cl4E .193(6) .297(11) .251(8) -.181(7) .171(6) -.197(8)
C34F .085(9) .067(11) .066(9) -.015(9) .027(7) -.017(8)
Cl2F .112(3) .114(4) .125(4) -.041(3) .071(3) -.026(3)
Cl3F .109(3) .163(5) .082(3) -.027(3) .046(2) -.008(3)
Cl4F .105(4) .113(5) .163(5) .019(3) .003(3) .053(4)

loop_
_atom_type_symbol
_atom_type_description
_atom_type_scat_dispersion_real
_atom_type_scat_dispersion_imag
_atom_type_scat_source
C C .0033 .0016 'International Tables Vol C Tables 4.2.6.8 and 6.1.1.4'
H H .0000 .0000 'International Tables Vol C Tables 4.2.6.8 and 6.1.1.4'
N N .0061 .0033 'International Tables Vol C Tables 4.2.6.8 and 6.1.1.4'
O O .0106 .0060 'International Tables Vol C Tables 4.2.6.8 and 6.1.1.4'
P P .1023 .0942 'International Tables Vol C Tables 4.2.6.8 and 6.1.1.4'
Cl Cl .1484 .1585 'International Tables Vol C Tables 4.2.6.8 and 6.1.1.4'
Cu Cu .3201 1.2651 'International Tables Vol C Tables 4.2.6.8 and 6.1.1.4'
D D .0000 .0000 'International Tables Vol C Tables 4.2.6.8 and 6.1.1.4'

loop_
_geom_angle_atom_site_label_1
_geom_angle_atom_site_label_2
_geom_angle_atom_site_label_3
_geom_angle_site_symmetry_1
_geom_angle_site_symmetry_3
_geom_angle
_geom_angle_publ_flag
O1A Cu1A O1A 2_655 . 89.5(5) yes
O1A Cu1A N1A 2_655 . 175.3(4) ?
O1A Cu1A N1A . . 93.4(3) yes
O1A Cu1A N1A 2_655 2_655 93.4(3) ?
O1A Cu1A N1A . 2_655 175.3(4) ?
N1A Cu1A N1A . 2_655 84.1(5) yes
C28A P1A C15A . . 107.0(5) ?
C28A P1A C16A . . 110.8(6) ?
C15A P1A C16A . . 108.0(5) ?
C28A P1A C22A . . 109.9(5) ?
C15A P1A C22A . . 112.9(5) ?
C16A P1A C22A . . 108.2(5) ?
C1A O1A Cu1A . . 127.7(7) ?
C7A N1A C8A . . 124.6(8) ?
C7A N1A Cu1A . . 123.1(7) ?
C8A N1A Cu1A . . 112.4(5) ?
O1A C1A C6A . . 122.4(10) ?
O1A C1A C2A . . 117.9(10) ?
C6A C1A C2A . . 119.8(9) ?
C3A C2A C1A . . 117.5(10) ?
C3A C2A C11A . . 120.8(10) ?
C1A C2A C11A . . 121.7(9) ?
H3A C3A C2A . . 119.2(7) ?
H3A C3A C4A . . 119.2(6) ?
C2A C3A C4A . . 121.6(10) ?
C5A C4A C3A . . 119.5(9) ?
C5A C4A C15A . . 121.7(9) ?
C3A C4A C15A . . 118.8(10) ?
H5A C5A C4A . . 119.1(6) ?
H5A C5A C6A . . 120.0(7) ?
C4A C5A C6A . . 121.0(11) ?
C5A C6A C7A . . 116.9(10) ?
C5A C6A C1A . . 120.6(10) ?
C7A C6A C1A . . 122.2(9) ?
H7A C7A N1A . . 115.7(6) ?
H7A C7A C6A . . 114.6(6) ?
N1A C7A C6A . . 129.7(9) ?
H8A C8A N1A . . 108.1(5) ?
H8A C8A C9A . . 108.8(6) ?
N1A C8A C9A . . 115.3(7) ?
H8A C8A C8A . 2_655 108.0(7) ?
N1A C8A C8A . 2_655 105.7(6) ?
C9A C8A C8A . 2_655 110.8(7) ?
H9B C9A H9A . . 108.5 ?
H9B C9A C8A . . 110.5(6) ?
H9A C9A C8A . . 109.1(5) ?
H9B C9A C10A . . 111.4(7) ?
H9A C9A C10A . . 109.5(6) ?
C8A C9A C10A . . 107.9(8) ?
H10A C10A H10B . . 107.9 ?
H10A C10A C10A . 2_655 109.7(10) ?
H10B C10A C10A . 2_655 108.8(5) ?
H10A C10A C9A . . 110.3(7) ?
H10B C10A C9A . . 108.7(6) ?
C10A C10A C9A 2_655 . 111.4(8) ?
C14A C11A C13A . . 108.5(12) ?
C14A C11A C2A . . 111.0(12) ?
C13A C11A C2A . . 110.7(10) ?
C14A C11A C12A . . 111.1(11) ?
C13A C11A C12A . . 106.6(12) ?
C2A C11A C12A . . 108.8(11) ?
H12A C12A H12C . . 109.5 ?
H12A C12A H12B . . 109.5 ?
H12C C12A H12B . . 109.5 ?
H12A C12A C11A . . 109.9(7) ?
H12C C12A C11A . . 110.1(8) ?
H12B C12A C11A . . 108.4(8) ?
H13C C13A H13A . . 109.5 ?
H13C C13A H13B . . 109.5 ?
H13A C13A H13B . . 109.5 ?
H13C C13A C11A . . 110.7(9) ?
H13A C13A C11A . . 108.6(9) ?
H13B C13A C11A . . 109.1(7) ?
H14B C14A H14C . . 109.5 ?
H14B C14A H14A . . 109.5 ?
H14C C14A H14A . . 109.5 ?
H14B C14A C11A . . 110.5(8) ?
H14C C14A C11A . . 108.2(7) ?
H14A C14A C11A . . 109.7(7) ?
H15A C15A H15B . . 108.1 ?
H15A C15A C4A . . 108.1(6) ?
H15B C15A C4A . . 109.8(6) ?
H15A C15A P1A . . 108.6(4) ?
H15B C15A P1A . . 109.7(4) ?
C4A C15A P1A . . 112.4(7) ?
C21A C16A C17A . . 118.4(10) ?
C21A C16A P1A . . 120.3(9) ?
C17A C16A P1A . . 121.2(8) ?
H17A C17A C16A . . 120.1(6) ?
H17A C17A C18A . . 122.1(7) ?
C16A C17A C18A . . 117.7(11) ?
H18A C18A C19A . . 120.7(8) ?
H18A C18A C17A . . 117.9(7) ?
C19A C18A C17A . . 121.4(13) ?
H19A C19A C20A . . 119.8(7) ?
H19A C19A C18A . . 119.3(8) ?
C20A C19A C18A . . 120.9(12) ?
H20A C20A C19A . . 120.2(7) ?
H20A C20A C21A . . 120.6(8) ?
C19A C20A C21A . . 119.2(12) ?
H21A C21A C16A . . 118.3(7) ?
H21A C21A C20A . . 119.4(8) ?
C16A C21A C20A . . 122.2(12) ?
C27A C22A C23A . . 120.7(12) ?
C27A C22A P1A . . 119.5(9) ?
C23A C22A P1A . . 119.6(10) ?
H23A C23A C22A . . 119.3(8) ?
H23A C23A C24A . . 122.6(11) ?
C22A C23A C24A . . 118.0(15) ?
H24A C24A C25A . . 121.3(9) ?
H24A C24A C23A . . 117.3(11) ?
C25A C24A C23A . . 121.3(14) ?
H25A C25A C24A . . 118.5(9) ?
H25A C25A C26A . . 119.6(10) ?
C24A C25A C26A . . 121.1(15) ?
H26A C26A C25A . . 120.2(10) ?
H26A C26A C27A . . 120.3(9) ?
C25A C26A C27A . . 119.4(15) ?
H27A C27A C22A . . 121.4(7) ?
H27A C27A C26A . . 119.7(9) ?
C22A C27A C26A . . 118.8(12) ?
C29A C28A C33A . . 118.2(12) ?
C29A C28A P1A . . 123.5(11) ?
C33A C28A P1A . . 117.7(8) ?
H29A C29A C28A . . 118.7(8) ?
H29A C29A C30A . . 121.2(8) ?
C28A C29A C30A . . 120.1(13) ?
H30A C30A C31A . . 120.3(9) ?
H30A C30A C29A . . 118.8(8) ?
C31A C30A C29A . . 120.9(12) ?
H31A C31A C30A . . 119.7(9) ?
H31A C31A C32A . . 118.3(10) ?
C30A C31A C32A . . 121.9(14) ?
H32A C32A C31A . . 121.7(10) ?
H32A C32A C33A . . 120.3(8) ?
C31A C32A C33A . . 118.0(15) ?
H33A C33A C32A . . 119.7(8) ?
H33A C33A C28A . . 119.5(6) ?
C32A C33A C28A . . 120.8(11) ?
O1B Cu1B O1B . 2_556 89.8(4) yes
O1B Cu1B N1B . . 92.9(3) yes
O1B Cu1B N1B 2_556 . 176.2(4) ?
O1B Cu1B N1B . 2_556 176.2(4) ?
O1B Cu1B N1B 2_556 2_556 92.9(3) ?
N1B Cu1B N1B . 2_556 84.5(5) yes
C28B P1B C16B . . 109.8(6) ?
C28B P1B C22B . . 109.4(5) ?
C16B P1B C22B . . 109.0(5) ?
C28B P1B C15B . . 113.0(5) ?
C16B P1B C15B . . 106.3(5) ?
C22B P1B C15B . . 109.2(5) ?
C1B O1B Cu1B . . 127.9(7) ?
C7B N1B C8B . . 120.4(9) ?
C7B N1B Cu1B . . 126.8(7) ?
C8B N1B Cu1B . . 112.8(6) ?
O1B C1B C2B . . 121.6(9) ?
O1B C1B C6B . . 121.8(10) ?
C2B C1B C6B . . 116.6(9) ?
C3B C2B C1B . . 119.4(10) ?
C3B C2B C11B . . 120.7(10) ?
C1B C2B C11B . . 119.8(9) ?
H3B C3B C2B . . 117.2(7) ?
H3B C3B C4B . . 117.6(6) ?
C2B C3B C4B . . 125.2(10) ?
C5B C4B C3B . . 117.5(8) ?
C5B C4B C15B . . 120.1(10) ?
C3B C4B C15B . . 122.4(9) ?
H5B C5B C4B . . 119.1(6) ?
H5B C5B C6B . . 118.9(7) ?
C4B C5B C6B . . 122.0(10) ?
C5B C6B C7B . . 116.6(10) ?
C5B C6B C1B . . 119.2(10) ?
C7B C6B C1B . . 124.2(9) ?
H7B C7B N1B . . 117.9(6) ?
H7B C7B C6B . . 118.6(6) ?
N1B C7B C6B . . 123.5(10) ?
H8B C8B N1B . . 107.9(5) ?
H8B C8B C9B . . 106.4(6) ?
N1B C8B C9B . . 117.9(8) ?
H8B C8B C8B . 2_556 107.7(7) ?
N1B C8B C8B . 2_556 105.9(6) ?
C9B C8B C8B . 2_556 110.6(7) ?
H9D C9B H9C . . 107.9 ?
H9D C9B C8B . . 108.3(6) ?
H9C C9B C8B . . 109.6(6) ?
H9D C9B C10B . . 107.6(7) ?
H9C C9B C10B . . 110.8(6) ?
C8B C9B C10B . . 112.5(8) ?
H10C C10B H10D . . 108.2 ?
H10C C10B C9B . . 108.0(7) ?
H10D C10B C9B . . 109.9(6) ?
H10C C10B C10B . 2_556 109.2(9) ?
H10D C10B C10B . 2_556 110.0(5) ?
C9B C10B C10B . 2_556 111.6(8) ?
C14B C11B C12B . . 107.9(11) ?
C14B C11B C2B . . 109.8(10) ?
C12B C11B C2B . . 111.7(9) ?
C14B C11B C13B . . 108.6(11) ?
C12B C11B C13B . . 108.8(11) ?
C2B C11B C13B . . 110.1(11) ?
H12F C12B H12D . . 109.5 ?
H12F C12B H12E . . 109.5 ?
H12D C12B H12E . . 109.5 ?
H12F C12B C11B . . 109.5(6) ?
H12D C12B C11B . . 108.0(7) ?
H12E C12B C11B . . 110.9(8) ?
H13D C13B H13E . . 109.5 ?
H13D C13B H13F . . 109.5 ?
H13E C13B H13F . . 109.5 ?
H13D C13B C11B . . 109.9(7) ?
H13E C13B C11B . . 109.0(8) ?
H13F C13B C11B . . 109.6(8) ?
H14F C14B H14E . . 109.5 ?
H14F C14B H14D . . 109.5 ?
H14E C14B H14D . . 109.5 ?
H14F C14B C11B . . 109.3(7) ?
H14E C14B C11B . . 108.7(7) ?
H14D C14B C11B . . 110.4(7) ?
H15C C15B H15D . . 107.7 ?
H15C C15B C4B . . 107.9(6) ?
H15D C15B C4B . . 109.0(6) ?
H15C C15B P1B . . 108.6(3) ?
H15D C15B P1B . . 109.2(3) ?
C4B C15B P1B . . 114.3(7) ?
C17B C16B C21B . . 121.2(12) ?
C17B C16B P1B . . 117.1(9) ?
C21B C16B P1B . . 120.2(11) ?
H17B C17B C18B . . 122.3(8) ?
H17B C17B C16B . . 120.1(7) ?
C18B C17B C16B . . 117.6(12) ?
H18B C18B C19B . . 118.5(9) ?
H18B C18B C17B . . 117.7(8) ?
C19B C18B C17B . . 123.8(14) ?
H19B C19B C18B . . 121.5(9) ?
H19B C19B C20B . . 119.8(8) ?
C18B C19B C20B . . 118.6(13) ?
H20B C20B C21B . . 119.2(9) ?
H20B C20B C19B . . 120.2(8) ?
C21B C20B C19B . . 120.6(13) ?
H21B C21B C20B . . 120.8(9) ?
H21B C21B C16B . . 121.1(9) ?
C20B C21B C16B . . 118.1(15) ?
C27B C22B C23B . . 122.3(10) ?
C27B C22B P1B . . 116.3(9) ?
C23B C22B P1B . . 121.1(9) ?
H23B C23B C22B . . 121.3(7) ?
H23B C23B C24B . . 119.5(8) ?
C22B C23B C24B . . 119.2(12) ?
H24B C24B C25B . . 121.4(7) ?
H24B C24B C23B . . 120.5(8) ?
C25B C24B C23B . . 118.2(12) ?
H25B C25B C24B . . 118.6(7) ?
H25B C25B C26B . . 120.1(7) ?
C24B C25B C26B . . 121.3(11) ?
H26B C26B C25B . . 119.9(7) ?
H26B C26B C27B . . 118.0(9) ?
C25B C26B C27B . . 122.0(13) ?
H27B C27B C22B . . 121.1(7) ?
H27B C27B C26B . . 121.9(9) ?
C22B C27B C26B . . 116.8(13) ?
C33B C28B C29B . . 119.5(12) ?
C33B C28B P1B . . 122.3(11) ?
C29B C28B P1B . . 118.0(8) ?
H29B C29B C30B . . 122.4(9) ?
H29B C29B C28B . . 120.2(6) ?
C30B C29B C28B . . 117.4(11) ?
H30B C30B C29B . . 117.6(9) ?
H30B C30B C31B . . 120.1(10) ?
C29B C30B C31B . . 122.2(16) ?
H31B C31B C30B . . 119.9(10) ?
H31B C31B C32B . . 121.9(8) ?
C30B C31B C32B . . 118.0(14) ?
H32B C32B C33B . . 120.4(8) ?
H32B C32B C31B . . 118.0(8) ?
C33B C32B C31B . . 121.3(12) ?
H33B C33B C32B . . 119.5(8) ?
H33B C33B C28B . . 119.3(9) ?
C32B C33B C28B . . 121.2(14) ?
Cl4A C34A Cl2A . . 115.6(16) ?
Cl4A C34A Cl3A . . 112.4(14) ?
Cl2A C34A Cl3A . . 111.0(10) ?
Cl4B C34B Cl3B . . 109.2(8) ?
Cl4B C34B Cl2B . . 107.5(9) ?
Cl3B C34B Cl2B . . 111.6(9) ?
Cl2C C34C Cl3C . . 119.8(12) ?
Cl2C C34C Cl4C . . 111.0(10) ?
Cl3C C34C Cl4C . . 104.7(11) ?
Cl3D C34D Cl2D . . 110.3(9) ?
Cl3D C34D Cl4D . . 110.3(10) ?
Cl2D C34D Cl4D . . 108.8(8) ?
Cl3E C34E Cl4E . . 114.3(12) ?
Cl3E C34E Cl2E . . 108.6(9) ?
Cl4E C34E Cl2E . . 106.0(9) ?
Cl3F C34F Cl4F . . 111.6(9) ?
Cl3F C34F Cl2F . . 109.9(8) ?
Cl4F C34F Cl2F . . 111.4(10) ?

loop_
_geom_bond_atom_site_label_1
_geom_bond_atom_site_label_2
_geom_bond_site_symmetry_2
_geom_bond_distance
_geom_bond_publ_flag
Cu1A O1A 2_655 1.883(8) ?
Cu1A O1A . 1.883(8) yes
Cu1A N1A . 1.932(8) yes
Cu1A N1A 2_655 1.932(8) ?
P1A C28A . 1.765(12) ?
P1A C15A . 1.776(11) ?
P1A C16A . 1.785(10) ?
P1A C22A . 1.798(11) ?
O1A C1A . 1.334(12) ?
N1A C7A . 1.262(12) ?
N1A C8A . 1.472(11) ?
C1A C6A . 1.406(16) ?
C1A C2A . 1.451(15) ?
C2A C3A . 1.384(15) ?
C2A C11A . 1.528(17) ?
C3A H3A . .9599 ?
C3A C4A . 1.442(16) ?
C4A C5A . 1.360(16) ?
C4A C15A . 1.537(13) ?
C5A H5A . .9600 ?
C5A C6A . 1.394(14) ?
C6A C7A . 1.394(15) ?
C7A H7A . .9599 ?
C8A H8A . .9601 ?
C8A C9A . 1.523(14) ?
C8A C8A 2_655 1.531(17) ?
C9A H9B . .9600 ?
C9A H9A . .9601 ?
C9A C10A . 1.565(13) ?
C10A H10A . .9601 ?
C10A H10B . .9601 ?
C10A C10A 2_655 1.502(19) ?
C11A C14A . 1.515(19) ?
C11A C13A . 1.521(18) ?
C11A C12A . 1.554(18) ?
C12A H12A . .9600 ?
C12A H12C . .9600 ?
C12A H12B . .9600 ?
C13A H13C . .9599 ?
C13A H13A . .9600 ?
C13A H13B . .9601 ?
C14A H14B . .9600 ?
C14A H14C . .9601 ?
C14A H14A . .9601 ?
C15A H15A . .9600 ?
C15A H15B . .9600 ?
C16A C21A . 1.368(15) ?
C16A C17A . 1.403(15) ?
C17A H17A . .9601 ?
C17A C18A . 1.409(16) ?
C18A H18A . .9600 ?
C18A C19A . 1.351(18) ?
C19A H19A . .9599 ?
C19A C20A . 1.342(18) ?
C20A H20A . .9601 ?
C20A C21A . 1.382(17) ?
C21A H21A . .9600 ?
C22A C27A . 1.33(2) ?
C22A C23A . 1.386(19) ?
C23A H23A . .9600 ?
C23A C24A . 1.39(2) ?
C24A H24A . .9600 ?
C24A C25A . 1.30(3) ?
C25A H25A . .9600 ?
C25A C26A . 1.34(2) ?
C26A H26A . .9600 ?
C26A C27A . 1.42(2) ?
C27A H27A . .9601 ?
C28A C29A . 1.348(15) ?
C28A C33A . 1.418(17) ?
C29A H29A . .9601 ?
C29A C30A . 1.41(2) ?
C30A H30A . .9600 ?
C30A C31A . 1.33(2) ?
C31A H31A . .9600 ?
C31A C32A . 1.362(19) ?
C32A H32A . .9601 ?
C32A C33A . 1.407(19) ?
C33A H33A . .9600 ?
Cu1B O1B . 1.902(7) yes
Cu1B O1B 2_556 1.902(7) ?
Cu1B N1B . 1.926(9) yes
Cu1B N1B 2_556 1.926(9) ?
P1B C28B . 1.777(13) ?
P1B C16B . 1.812(11) ?
P1B C22B . 1.819(11) ?
P1B C15B . 1.833(8) ?
O1B C1B . 1.296(12) ?
N1B C7B . 1.299(12) ?
N1B C8B . 1.482(12) ?
C1B C2B . 1.422(15) ?
C1B C6B . 1.452(15) ?
C2B C3B . 1.357(14) ?
C2B C11B . 1.539(16) ?
C3B H3B . .9601 ?
C3B C4B . 1.365(15) ?
C4B C5B . 1.363(15) ?
C4B C15B . 1.474(13) ?
C5B H5B . .9599 ?
C5B C6B . 1.415(14) ?
C6B C7B . 1.440(15) ?
C7B H7B . .9601 ?
C8B H8B . .9600 ?
C8B C9B . 1.487(14) ?
C8B C8B 2_556 1.538(17) ?
C9B H9D . .9599 ?
C9B H9C . .9600 ?
C9B C10B . 1.501(15) ?
C10B H10C . .9601 ?
C10B H10D . .9601 ?
C10B C10B 2_556 1.55(2) ?
C11B C14B . 1.515(18) ?
C11B C12B . 1.536(17) ?
C11B C13B . 1.556(18) ?
C12B H12F . .9599 ?
C12B H12D . .9600 ?
C12B H12E . .9601 ?
C13B H13D . .9599 ?
C13B H13E . .9600 ?
C13B H13F . .9600 ?
C14B H14F . .9600 ?
C14B H14E . .9600 ?
C14B H14D . .9601 ?
C15B H15C . .9600 ?
C15B H15D . .9602 ?
C16B C17B . 1.383(18) ?
C16B C21B . 1.415(16) ?
C17B H17B . .9600 ?
C17B C18B . 1.374(17) ?
C18B H18B . .9601 ?
C18B C19B . 1.356(19) ?
C19B H19B . .9599 ?
C19B C20B . 1.39(2) ?
C20B H20B . .9600 ?
C20B C21B . 1.39(2) ?
C21B H21B . .9601 ?
C22B C27B . 1.370(16) ?
C22B C23B . 1.379(16) ?
C23B H23B . .9600 ?
C23B C24B . 1.404(15) ?
C24B H24B . .9600 ?
C24B C25B . 1.356(18) ?
C25B H25B . .9600 ?
C25B C26B . 1.37(2) ?
C26B H26B . .9600 ?
C26B C27B . 1.373(16) ?
C27B H27B . .9600 ?
C28B C33B . 1.367(16) ?
C28B C29B . 1.463(16) ?
C29B H29B . .9599 ?
C29B C30B . 1.373(18) ?
C30B H30B . .9600 ?
C30B C31B . 1.39(2) ?
C31B H31B . .9601 ?
C31B C32B . 1.41(2) ?
C32B H32B . .9599 ?
C32B C33B . 1.350(19) ?
C33B H33B . .9600 ?
C34A Cl4A . 1.66(2) ?
C34A Cl2A . 1.71(2) ?
C34A Cl3A . 1.76(2) ?
C34B Cl4B . 1.736(15) ?
C34B Cl3B . 1.738(14) ?
C34B Cl2B . 1.740(15) ?
C34C Cl2C . 1.644(19) ?
C34C Cl3C . 1.698(18) ?
C34C Cl4C . 1.82(2) ?
C34D Cl3D . 1.715(15) ?
C34D Cl2D . 1.749(18) ?
C34D Cl4D . 1.753(16) ?
C34E Cl3E . 1.709(17) ?
C34E Cl4E . 1.716(17) ?
C34E Cl2E . 1.762(19) ?
C34F Cl3F . 1.708(14) ?
C34F Cl4F . 1.709(16) ?
C34F Cl2F . 1.747(15) ?

loop_
_geom_torsion_atom_site_label_1
_geom_torsion_atom_site_label_2
_geom_torsion_atom_site_label_3
_geom_torsion_atom_site_label_4
_geom_torsion_site_symmetry_1
_geom_torsion_site_symmetry_4
_geom_torsion
O1A Cu1A O1A C1A 2_655 . -171.4(11)
N1A Cu1A O1A C1A . . 12.3(9)
N1A Cu1A O1A C1A 2_655 . -44(5)
O1A Cu1A N1A C7A 2_655 . -139(4)
O1A Cu1A N1A C7A . . -11.6(8)
N1A Cu1A N1A C7A 2_655 . 164.5(10)
O1A Cu1A N1A C8A 2_655 . 42(5)
O1A Cu1A N1A C8A . . 169.7(7)
N1A Cu1A N1A C8A 2_655 . -14.3(5)
Cu1A O1A C1A C6A . . -6.1(16)
Cu1A O1A C1A C2A . . 173.0(7)
O1A C1A C2A C3A . . -179.5(10)
C6A C1A C2A C3A . . -.3(15)
O1A C1A C2A C11A . . -.6(16)
C6A C1A C2A C11A . . 178.5(11)
C1A C2A C3A H3A . . 176.6(7)
C11A C2A C3A H3A . . -2.3(13)
C1A C2A C3A C4A . . -2.4(16)
C11A C2A C3A C4A . . 178.7(11)
H3A C3A C4A C5A . . -175.4(7)
C2A C3A C4A C5A . . 3.6(16)
H3A C3A C4A C15A . . 4.5(11)
C2A C3A C4A C15A . . -176.5(10)
C3A C4A C5A H5A . . 176.9(7)
C15A C4A C5A H5A . . -2.9(12)
C3A C4A C5A C6A . . -2.0(15)
C15A C4A C5A C6A . . 178.2(9)
H5A C5A C6A C7A . . 6.1(12)
C4A C5A C6A C7A . . -175.1(9)
H5A C5A C6A C1A . . -179.6(7)
C4A C5A C6A C1A . . -.8(17)
O1A C1A C6A C5A . . -179.0(10)
C2A C1A C6A C5A . . 1.9(16)
O1A C1A C6A C7A . . -5.0(17)
C2A C1A C6A C7A . . 175.9(10)
C8A N1A C7A H7A . . 1.3(11)
Cu1A N1A C7A H7A . . -177.3(4)
C8A N1A C7A C6A . . -176.0(10)
Cu1A N1A C7A C6A . . 5.4(15)
C5A C6A C7A H7A . . 2.1(11)
C1A C6A C7A H7A . . -172.1(8)
C5A C6A C7A N1A . . 179.4(10)
C1A C6A C7A N1A . . 5.2(17)
C7A N1A C8A H8A . . 103.6(9)
Cu1A N1A C8A H8A . . -77.7(5)
C7A N1A C8A C9A . . -18.4(14)
Cu1A N1A C8A C9A . . 160.4(7)
C7A N1A C8A C8A . 2_655 -141.0(10)
Cu1A N1A C8A C8A . 2_655 37.7(10)
H8A C8A C9A H9B . . -178.043(17)
N1A C8A C9A H9B . . -56.5(8)
C8A C8A C9A H9B 2_655 . 63.4(8)
H8A C8A C9A H9A . . -58.9(3)
N1A C8A C9A H9A . . 62.7(8)
C8A C8A C9A H9A 2_655 . -177.4(7)
H8A C8A C9A C10A . . 60.0(9)
N1A C8A C9A C10A . . -178.5(9)
C8A C8A C9A C10A 2_655 . -58.6(12)
H9B C9A C10A H10A . . 173.90(3)
H9A C9A C10A H10A . . 53.9(4)
C8A C9A C10A H10A . . -64.6(8)
H9B C9A C10A H10B . . 55.8(4)
H9A C9A C10A H10B . . -64.1(4)
C8A C9A C10A H10B . . 177.3(6)
H9B C9A C10A C10A . 2_655 -64.0(12)
H9A C9A C10A C10A . 2_655 176.0(9)
C8A C9A C10A C10A . 2_655 57.4(14)
C3A C2A C11A C14A . . 118.0(12)
C1A C2A C11A C14A . . -60.9(14)
C3A C2A C11A C13A . . -2.7(17)
C1A C2A C11A C13A . . 178.5(13)
C3A C2A C11A C12A . . -119.5(12)
C1A C2A C11A C12A . . 61.7(15)
C14A C11A C12A H12A . . 62.9(11)
C13A C11A C12A H12A . . -179.0(8)
C2A C11A C12A H12A . . -59.6(10)
C14A C11A C12A H12C . . -57.8(11)
C13A C11A C12A H12C . . 60.3(11)
C2A C11A C12A H12C . . 179.7(7)
C14A C11A C12A H12B . . -177.5(8)
C13A C11A C12A H12B . . -59.4(11)
C2A C11A C12A H12B . . 60.0(10)
C14A C11A C13A H13C . . -179.3(8)
C2A C11A C13A H13C . . -57.2(11)
C12A C11A C13A H13C . . 60.9(10)
C14A C11A C13A H13A . . -59.1(10)
C2A C11A C13A H13A . . 62.9(11)
C12A C11A C13A H13A . . -178.9(8)
C14A C11A C13A H13B . . 60.1(11)
C2A C11A C13A H13B . . -177.8(8)
C12A C11A C13A H13B . . -59.6(11)
C13A C11A C14A H14B . . -58.9(10)
C2A C11A C14A H14B . . 179.1(6)
C12A C11A C14A H14B . . 57.9(11)
C13A C11A C14A H14C . . 60.9(10)
C2A C11A C14A H14C . . -61.0(9)
C12A C11A C14A H14C . . 177.8(8)
C13A C11A C14A H14A . . -179.7(8)
C2A C11A C14A H14A . . 58.3(9)
C12A C11A C14A H14A . . -62.9(11)
C5A C4A C15A H15A . . 38.5(11)
C3A C4A C15A H15A . . -141.4(8)
C5A C4A C15A H15B . . 156.2(8)
C3A C4A C15A H15B . . -23.7(10)
C5A C4A C15A P1A . . -81.4(12)
C3A C4A C15A P1A . . 98.7(10)
C28A P1A C15A H15A . . -69.4(4)
C16A P1A C15A H15A . . 49.9(5)
C22A P1A C15A H15A . . 169.5(4)
C28A P1A C15A H15B . . 172.6(4)
C16A P1A C15A H15B . . -68.0(5)
C22A P1A C15A H15B . . 51.5(5)
C28A P1A C15A C4A . . 50.2(9)
C16A P1A C15A C4A . . 169.5(8)
C22A P1A C15A C4A . . -70.9(9)
C28A P1A C16A C21A . . 157.1(10)
C15A P1A C16A C21A . . 40.1(11)
C22A P1A C16A C21A . . -82.3(10)
C28A P1A C16A C17A . . -18.9(10)
C15A P1A C16A C17A . . -135.8(9)
C22A P1A C16A C17A . . 101.7(10)
C21A C16A C17A H17A . . -178.1(8)
P1A C16A C17A H17A . . -2.1(10)
C21A C16A C17A C18A . . 3.4(17)
P1A C16A C17A C18A . . 179.4(10)
H17A C17A C18A H18A . . 1.1(9)
C16A C17A C18A H18A . . 179.6(7)
H17A C17A C18A C19A . . -178.9(10)
C16A C17A C18A C19A . . 0(2)
H18A C18A C19A H19A . . 1.1(10)
C17A C18A C19A H19A . . -178.9(10)
H18A C18A C19A C20A . . 179.0(10)
C17A C18A C19A C20A . . -1(2)
H19A C19A C20A H20A . . -1.0(10)
C18A C19A C20A H20A . . -178.9(10)
H19A C19A C20A C21A . . 177.3(10)
C18A C19A C20A C21A . . -1(2)
C17A C16A C21A H21A . . 179.6(7)
P1A C16A C21A H21A . . 3.5(11)
C17A C16A C21A C20A . . -5.1(19)
P1A C16A C21A C20A . . 178.8(11)
H20A C20A C21A H21A . . -2.7(10)
C19A C20A C21A H21A . . 179.0(10)
H20A C20A C21A C16A . . -178.0(9)
C19A C20A C21A C16A . . 4(2)
C28A P1A C22A C27A . . -140.2(11)
C15A P1A C22A C27A . . -20.8(14)
C16A P1A C22A C27A . . 98.7(12)
C28A P1A C22A C23A . . 44.5(14)
C15A P1A C22A C23A . . 163.9(12)
C16A P1A C22A C23A . . -76.6(14)
C27A C22A C23A H23A . . -178.6(10)
P1A C22A C23A H23A . . -3.3(14)
C27A C22A C23A C24A . . 3(3)
P1A C22A C23A C24A . . 178.5(17)
H23A C23A C24A H24A . . 1.5(17)
C22A C23A C24A H24A . . 179.6(11)
H23A C23A C24A C25A . . -175.1(19)
C22A C23A C24A C25A . . 3(4)
H24A C24A C25A H25A . . 5(2)
C23A C24A C25A H25A . . -178.7(17)
H24A C24A C25A C26A . . 174.7(15)
C23A C24A C25A C26A . . -9(4)
H25A C25A C26A H26A . . -5.3(15)
C24A C25A C26A H26A . . -175(2)
H25A C25A C26A C27A . . 178.1(11)
C24A C25A C26A C27A . . 8(4)
C23A C22A C27A H27A . . 179.7(11)
P1A C22A C27A H27A . . 4.4(14)
C23A C22A C27A C26A . . -4(2)
P1A C22A C27A C26A . . -178.9(12)
H26A C26A C27A H27A . . -1.9(11)
C25A C26A C27A H27A . . 174.7(15)
H26A C26A C27A C22A . . -178.7(10)
C25A C26A C27A C22A . . -2(3)
C15A P1A C28A C29A . . -99.7(11)
C16A P1A C28A C29A . . 142.8(10)
C22A P1A C28A C29A . . 23.2(12)
C15A P1A C28A C33A . . 70.9(10)
C16A P1A C28A C33A . . -46.6(10)
C22A P1A C28A C33A . . -166.1(9)
C33A C28A C29A H29A . . -178.9(7)
P1A C28A C29A H29A . . -8.4(12)
C33A C28A C29A C30A . . 2.9(18)
P1A C28A C29A C30A . . 173.5(11)
H29A C29A C30A H30A . . .7(10)
C28A C29A C30A H30A . . 178.9(8)
H29A C29A C30A C31A . . 178.3(11)
C28A C29A C30A C31A . . -4(2)
H30A C30A C31A H31A . . -1.6(11)
C29A C30A C31A H31A . . -179.2(10)
H30A C30A C31A C32A . . -179.3(10)
C29A C30A C31A C32A . . 3(2)
H31A C31A C32A H32A . . .6(9)
C30A C31A C32A H32A . . 178.3(11)
H31A C31A C32A C33A . . -179.9(8)
C30A C31A C32A C33A . . -2(2)
H32A C32A C33A H33A . . .1(8)
C31A C32A C33A H33A . . -179.4(9)
H32A C32A C33A C28A . . -178.9(8)
C31A C32A C33A C28A . . 1.6(18)
C29A C28A C33A H33A . . 178.9(8)
P1A C28A C33A H33A . . 7.8(10)
C29A C28A C33A C32A . . -2.0(17)
P1A C28A C33A C32A . . -173.1(9)
O1B Cu1B O1B C1B 2_556 . -163.3(11)
N1B Cu1B O1B C1B . . 19.4(10)
N1B Cu1B O1B C1B 2_556 . -27(6)
O1B Cu1B N1B C7B . . -12.0(8)
O1B Cu1B N1B C7B 2_556 . -148(6)
N1B Cu1B N1B C7B 2_556 . 165.2(10)
O1B Cu1B N1B C8B . . 169.0(7)
O1B Cu1B N1B C8B 2_556 . 33(6)
N1B Cu1B N1B C8B 2_556 . -13.7(4)
Cu1B O1B C1B C2B . . 163.2(8)
Cu1B O1B C1B C6B . . -16.7(16)
O1B C1B C2B C3B . . 177.3(10)
C6B C1B C2B C3B . . -2.8(16)
O1B C1B C2B C11B . . -.3(17)
C6B C1B C2B C11B . . 179.6(11)
C1B C2B C3B H3B . . -179.7(8)
C11B C2B C3B H3B . . -2.0(13)
C1B C2B C3B C4B . . 1.2(18)
C11B C2B C3B C4B . . 178.9(11)
H3B C3B C4B C5B . . -178.9(7)
C2B C3B C4B C5B . . .2(16)
H3B C3B C4B C15B . . 1.1(12)
C2B C3B C4B C15B . . -179.8(10)
C3B C4B C5B H5B . . 179.4(7)
C15B C4B C5B H5B . . -.6(11)
C3B C4B C5B C6B . . .1(15)
C15B C4B C5B C6B . . -179.9(9)
H5B C5B C6B C7B . . .5(11)
C4B C5B C6B C7B . . 179.8(9)
H5B C5B C6B C1B . . 178.9(7)
C4B C5B C6B C1B . . -1.7(16)
O1B C1B C6B C5B . . -177.1(10)
C2B C1B C6B C5B . . 3.0(15)
O1B C1B C6B C7B . . 1.2(17)
C2B C1B C6B C7B . . -178.7(11)
C8B N1B C7B H7B . . 2.5(10)
Cu1B N1B C7B H7B . . -176.4(4)
C8B N1B C7B C6B . . -178.5(9)
Cu1B N1B C7B C6B . . 2.6(14)
C5B C6B C7B H7B . . 3.3(11)
C1B C6B C7B H7B . . -175.1(8)
C5B C6B C7B N1B . . -175.7(9)
C1B C6B C7B N1B . . 6.0(16)
C7B N1B C8B H8B . . 102.1(8)
Cu1B N1B C8B H8B . . -78.9(5)
C7B N1B C8B C9B . . -18.4(13)
Cu1B N1B C8B C9B . . 160.6(8)
C7B N1B C8B C8B . 2_556 -142.8(9)
Cu1B N1B C8B C8B . 2_556 36.2(10)
H8B C8B C9B H9D . . 179.191(17)
N1B C8B C9B H9D . . -59.6(8)
C8B C8B C9B H9D 2_556 . 62.5(8)
H8B C8B C9B H9C . . -63.3(3)
N1B C8B C9B H9C . . 57.9(9)
C8B C8B C9B H9C 2_556 . 179.9(6)
H8B C8B C9B C10B . . 60.4(10)
N1B C8B C9B C10B . . -178.3(9)
C8B C8B C9B C10B 2_556 . -56.3(13)
H9D C9B C10B H10C . . 173.78(3)
H9C C9B C10B H10C . . 56.1(4)
C8B C9B C10B H10C . . -67.0(9)
H9D C9B C10B H10D . . 56.0(4)
H9C C9B C10B H10D . . -61.7(4)
C8B C9B C10B H10D . . 175.2(7)
H9D C9B C10B C10B . 2_556 -66.3(11)
H9C C9B C10B C10B . 2_556 176.0(9)
C8B C9B C10B C10B . 2_556 52.9(15)
C3B C2B C11B C14B . . -114.8(13)
C1B C2B C11B C14B . . 62.9(14)
C3B C2B C11B C12B . . 4.8(16)
C1B C2B C11B C12B . . -177.5(12)
C3B C2B C11B C13B . . 125.7(12)
C1B C2B C11B C13B . . -56.6(15)
C14B C11B C12B H12F . . -56.4(10)
C2B C11B C12B H12F . . -177.1(7)
C13B C11B C12B H12F . . 61.2(11)
C14B C11B C12B H12D . . 62.7(9)
C2B C11B C12B H12D . . -58.0(10)
C13B C11B C12B H12D . . -179.7(8)
C14B C11B C12B H12E . . -177.4(7)
C2B C11B C12B H12E . . 61.9(10)
C13B C11B C12B H12E . . -59.7(10)
C14B C11B C13B H13D . . -63.7(10)
C12B C11B C13B H13D . . 179.2(7)
C2B C11B C13B H13D . . 56.5(9)
C14B C11B C13B H13E . . 56.3(10)
C12B C11B C13B H13E . . -60.9(10)
C2B C11B C13B H13E . . 176.5(7)
C14B C11B C13B H13F . . 176.1(8)
C12B C11B C13B H13F . . 58.9(10)
C2B C11B C13B H13F . . -63.7(9)
C12B C11B C14B H14F . . 176.7(7)
C2B C11B C14B H14F . . -61.4(9)
C13B C11B C14B H14F . . 59.0(10)
C12B C11B C14B H14E . . 57.3(9)
C2B C11B C14B H14E . . 179.2(7)
C13B C11B C14B H14E . . -60.4(10)
C12B C11B C14B H14D . . -62.8(9)
C2B C11B C14B H14D . . 59.1(9)
C13B C11B C14B H14D . . 179.5(7)
C5B C4B C15B H15C . . -152.5(8)
C3B C4B C15B H15C . . 27.5(11)
C5B C4B C15B H15D . . -35.9(10)
C3B C4B C15B H15D . . 144.1(8)
C5B C4B C15B P1B . . 86.6(11)
C3B C4B C15B P1B . . -93.4(11)
C28B P1B C15B H15C . . -48.4(5)
C16B P1B C15B H15C . . -168.9(4)
C22B P1B C15B H15C . . 73.6(5)
C28B P1B C15B H15D . . -165.5(4)
C16B P1B C15B H15D . . 74.0(4)
C22B P1B C15B H15D . . -43.5(5)
C28B P1B C15B C4B . . 72.1(9)
C16B P1B C15B C4B . . -48.4(9)
C22B P1B C15B C4B . . -165.8(8)
C28B P1B C16B C17B . . 168.3(9)
C22B P1B C16B C17B . . 48.4(10)
C15B P1B C16B C17B . . -69.2(9)
C28B P1B C16B C21B . . -25.8(10)
C22B P1B C16B C21B . . -145.6(9)
C15B P1B C16B C21B . . 96.7(9)
C21B C16B C17B H17B . . -179.6(7)
P1B C16B C17B H17B . . -13.8(10)
C21B C16B C17B C18B . . 1.7(17)
P1B C16B C17B C18B . . 167.5(8)
H17B C17B C18B H18B . . .9(8)
C16B C17B C18B H18B . . 179.6(7)
H17B C17B C18B C19B . . -178.3(9)
C16B C17B C18B C19B . . .4(19)
H18B C18B C19B H19B . . 1.7(9)
C17B C18B C19B H19B . . -179.1(8)
H18B C18B C19B C20B . . 178.2(10)
C17B C18B C19B C20B . . -3(2)
H19B C19B C20B H20B . . -1.9(10)
C18B C19B C20B H20B . . -178.4(9)
H19B C19B C20B C21B . . 179.4(9)
C18B C19B C20B C21B . . 3(2)
H20B C20B C21B H21B . . -.6(9)
C19B C20B C21B H21B . . 178.1(10)
H20B C20B C21B C16B . . -179.7(7)
C19B C20B C21B C16B . . -1(2)
C17B C16B C21B H21B . . 179.5(7)
P1B C16B C21B H21B . . 14.2(10)
C17B C16B C21B C20B . . -1.4(17)
P1B C16B C21B C20B . . -166.8(10)
C28B P1B C22B C27B . . 77.8(10)
C16B P1B C22B C27B . . -162.1(9)
C15B P1B C22B C27B . . -46.3(10)
C28B P1B C22B C23B . . -96.6(10)
C16B P1B C22B C23B . . 23.5(10)
C15B P1B C22B C23B . . 139.3(9)
C27B C22B C23B H23B . . -177.4(8)
P1B C22B C23B H23B . . -3.3(11)
C27B C22B C23B C24B . . 3.2(18)
P1B C22B C23B C24B . . 177.3(9)
H23B C23B C24B H24B . . .2(8)
C22B C23B C24B H24B . . 179.6(7)
H23B C23B C24B C25B . . -179.2(9)
C22B C23B C24B C25B . . .2(18)
H24B C24B C25B H25B . . .8(9)
C23B C24B C25B H25B . . -179.8(8)
H24B C24B C25B C26B . . 180.0(9)
C23B C24B C25B C26B . . -1(2)
H25B C25B C26B H26B . . -.1(9)
C24B C25B C26B H26B . . -179.2(9)
H25B C25B C26B C27B . . 176.8(10)
C24B C25B C26B C27B . . -2(2)
C23B C22B C27B H27B . . 179.5(8)
P1B C22B C27B H27B . . 5.2(11)
C23B C22B C27B C26B . . -5.9(18)
P1B C22B C27B C26B . . 179.7(10)
H26B C26B C27B H27B . . -3.1(10)
C25B C26B C27B H27B . . 180.0(9)
H26B C26B C27B C22B . . -177.6(8)
C25B C26B C27B C22B . . 5(2)
C16B P1B C28B C33B . . -44.2(12)
C22B P1B C28B C33B . . 75.4(11)
C15B P1B C28B C33B . . -162.6(10)
C16B P1B C28B C29B . . 141.5(9)
C22B P1B C28B C29B . . -98.8(9)
C15B P1B C28B C29B . . 23.1(11)
C33B C28B C29B H29B . . -177.6(8)
P1B C28B C29B H29B . . -3.2(10)
C33B C28B C29B C30B . . 1.4(18)
P1B C28B C29B C30B . . 175.8(11)
H29B C29B C30B H30B . . -2.1(11)
C28B C29B C30B H30B . . 178.9(7)
H29B C29B C30B C31B . . -178.0(12)
C28B C29B C30B C31B . . 3(2)
H30B C30B C31B H31B . . 2.0(12)
C29B C30B C31B H31B . . 177.8(11)
H30B C30B C31B C32B . . 176.6(12)
C29B C30B C31B C32B . . -8(3)
H31B C31B C32B H32B . . -3.5(12)
C30B C31B C32B H32B . . -178.1(12)
H31B C31B C32B C33B . . -177.4(12)
C30B C31B C32B C33B . . 8(3)
H32B C32B C33B H33B . . 2.6(11)
C31B C32B C33B H33B . . 176.3(13)
H32B C32B C33B C28B . . -177.6(9)
C31B C32B C33B C28B . . -4(3)
C29B C28B C33B H33B . . 178.9(7)
P1B C28B C33B H33B . . 4.7(12)
C29B C28B C33B C32B . . -1(2)
P1B C28B C33B C32B . . -175.1(12)
